data_4128569
loop_
_publ_author_name
'Zuccarello, Giuseppe'
'Mayans, Joan G.'
'Escofet, Imma'
'Scharnagel, Dagmar'
'Kirillova, Mariia S.'
'P\'erez-Jimeno, Alba H'
'Calleja, Pilar'
'Boothe, Jordan R.'
'Echavarren, Antonio M.'

_publ_section_title
;
 Enantioselective Folding of Enynes by Gold(I) Catalysts with a Remote
 <i>C</i><sub>2</sub>-Chiral Element.
;
_journal_issue 30
_journal_name_full 'Journal of the American Chemical Society'
_journal_page_first 11858
_journal_page_last 11863
_journal_paper_doi 10.1021/jacs.9b06326
_journal_volume 141
_journal_year 2019
_chemical_absolute_configuration ad
_chemical_formula_sum 'C27 H30 O2'
_chemical_formula_weight 386.51
_space_group_IT_number 4
_space_group_name_Hall 'P 2yb'
_space_group_name_H-M_alt 'P 1 21 1'
_symmetry_cell_setting monoclinic
_symmetry_space_group_name_H-M 'P 1 21 1'
_atom_sites_solution_hydrogens geom
_audit_creation_method SHELXL-2018/3
_cell_angle_alpha 90
_cell_angle_beta 102.1460(10)
_cell_angle_gamma 90
_cell_formula_units_Z 2
_cell_length_a 10.9819(5)
_cell_length_b 8.2059(4)
_cell_length_c 12.0674(5)
_cell_measurement_reflns_used 9886
_cell_measurement_temperature 100(2)
_cell_measurement_theta_max 67.82
_cell_measurement_theta_min 3.75
_cell_volume 1063.13(8)
_computing_cell_refinement 'Bruker APEX2 v2014.9-0'
_computing_data_collection 'Bruker APEX2 v2014.9-0'
_computing_data_reduction 'Bruker SAINT V7.60A'
_computing_molecular_graphics 'Bruker SHELXTL'
_computing_publication_material 'Bruker SHELXTL'
_computing_structure_refinement 'SHELXL-2014 (Sheldrick, 2014)'
_computing_structure_solution Sir2011
_diffrn_ambient_temperature 100(2)
_diffrn_detector_area_resol_mean 512
_diffrn_detector_type '4K CCD area detector APEX II'
_diffrn_measured_fraction_theta_full 0.997
_diffrn_measured_fraction_theta_max 0.995
_diffrn_measurement_device_type 'APEX DUO Kappa 4-axis goniometer'
_diffrn_measurement_method
;
 Fullsphere data collection, phi and omega scans
;
_diffrn_measurement_specimen_support 'magnetic support with MicroMount'
_diffrn_radiation_monochromator 'Quazar MX Multilayer Optics'
_diffrn_radiation_type CuK\a
_diffrn_radiation_wavelength 1.54178
_diffrn_reflns_av_R_equivalents 0.0320
_diffrn_reflns_av_unetI/netI 0.0228
_diffrn_reflns_Laue_measured_fraction_full 0.997
_diffrn_reflns_Laue_measured_fraction_max 0.995
_diffrn_reflns_limit_h_max 13
_diffrn_reflns_limit_h_min -13
_diffrn_reflns_limit_k_max 9
_diffrn_reflns_limit_k_min -9
_diffrn_reflns_limit_l_max 14
_diffrn_reflns_limit_l_min -14
_diffrn_reflns_number 17048
_diffrn_reflns_point_group_measured_fraction_full 0.979
_diffrn_reflns_point_group_measured_fraction_max 0.976
_diffrn_reflns_theta_full 67.679
_diffrn_reflns_theta_max 67.901
_diffrn_reflns_theta_min 3.747
_diffrn_source 'Microfocus source E025 IuS'
_diffrn_source_current 0.65
_diffrn_source_power 50
_diffrn_source_size '0.2 mm x 0.2 mm fine focus'
_diffrn_source_type 'Bruker APEX DUO'
_exptl_absorpt_coefficient_mu 0.575
_exptl_absorpt_correction_T_max 0.894
_exptl_absorpt_correction_T_min 0.688
_exptl_absorpt_correction_type multi-scan
_exptl_absorpt_process_details
; 
 SADABS Version 2008/1 Bruker-Nonius
 Blessing, Acta Cryst. (1995) A51 33-38
;
_exptl_crystal_colour colourless
_exptl_crystal_density_diffrn 1.207
_exptl_crystal_description Block
_exptl_crystal_F_000 416
_exptl_crystal_size_max 0.40
_exptl_crystal_size_mid 0.20
_exptl_crystal_size_min 0.20
_refine_diff_density_max 0.143
_refine_diff_density_min -0.206
_refine_diff_density_rms 0.050
_refine_ls_abs_structure_details
;
 Flack x determined using 1688 quotients [(I+)-(I-)]/[(I+)+(I-)]
 (Parsons, Flack and Wagner, Acta Cryst. B69 (2013) 249-259).
;
_refine_ls_abs_structure_Flack 0.02(4)
_refine_ls_extinction_method none
_refine_ls_goodness_of_fit_ref 1.048
_refine_ls_hydrogen_treatment constr
_refine_ls_matrix_type full
_refine_ls_number_parameters 266
_refine_ls_number_reflns 3771
_refine_ls_number_restraints 1
_refine_ls_restrained_S_all 1.048
_refine_ls_R_factor_all 0.0286
_refine_ls_R_factor_gt 0.0285
_refine_ls_shift/su_max 0.000
_refine_ls_shift/su_mean 0.000
_refine_ls_structure_factor_coef Fsqd
_refine_ls_weighting_details 'w=1/[\s^2^(Fo^2^)+(0.0487P)^2^+0.1296P] where P=(Fo^2^+2Fc^2^)/3'
_refine_ls_weighting_scheme calc
_refine_ls_wR_factor_gt 0.0741
_refine_ls_wR_factor_ref 0.0743
_reflns_Friedel_coverage 0.823
_reflns_Friedel_fraction_full 0.958
_reflns_Friedel_fraction_max 0.954
_reflns_number_gt 3758
_reflns_number_total 3771
_reflns_threshold_expression 'I > 2\s(I)'
_cod_data_source_file ja9b06326_si_008.cif
_cod_data_source_block GZ01711
_cod_depositor_comments
;
The following automatic conversions were performed:

data item '_exptl_absorpt_correction_type' value 'Multi-scan' was
changed to 'multi-scan' in accordance with the
/home/data/users/saulius/crontab/automatic-downloads/current/ACS/lib/dictionaries/cif_core.dic
dictionary named 'cif_core.dic' version 2.4.2 last updated on
2011-04-26.

data item '_symmetry_cell_setting' value 'Monoclinic' was changed to
'monoclinic' in accordance with the
/home/data/users/saulius/crontab/automatic-downloads/current/ACS/lib/dictionaries/cif_core.dic
dictionary named 'cif_core.dic' version 2.4.2 last updated on
2011-04-26.

Automatic conversion script
Id: cif_fix_values 6909 2019-04-08 15:41:33Z antanas 
;
_cod_original_sg_symbol_H-M P2(1)
_cod_database_code 4128569
_shelx_shelxl_version_number 2018/3
_shelx_space_group_comment
;
The symmetry employed for this shelxl refinement is uniquely defined
by the following loop, which should always be used as a source of
symmetry information in preference to the above space-group names.
They are only intended as comments.
;
_shelx_estimated_absorpt_t_min 0.803
_shelx_estimated_absorpt_t_max 0.894

loop_
_space_group_symop_operation_xyz
'x, y, z'
'-x, y+1/2, -z'

loop_
_atom_site_label
_atom_site_type_symbol
_atom_site_fract_x
_atom_site_fract_y
_atom_site_fract_z
_atom_site_U_iso_or_equiv
_atom_site_adp_type
_atom_site_occupancy
_atom_site_site_symmetry_order
_atom_site_calc_flag
_atom_site_refinement_flags_posn
_atom_site_refinement_flags_adp
O1 O 0.02040(11) 0.02325(15) 0.68891(10) 0.0258(3) Uani 1 1 d . .
O2 O 0.02494(11) 0.27566(17) 0.91223(9) 0.0276(3) Uani 1 1 d . .
C1 C 0.14255(14) 0.2534(2) 0.76456(12) 0.0197(3) Uani 1 1 d . .
C2 C 0.14739(15) 0.3175(2) 0.64500(12) 0.0218(3) Uani 1 1 d . .
H2A H 0.183858 0.234840 0.601807 0.026 Uiso 1 1 calc R U
H2AB H 0.062932 0.345768 0.602089 0.026 Uiso 1 1 calc R U
C3 C 0.22856(14) 0.4665(2) 0.66604(13) 0.0188(3) Uani 1 1 d . .
C4 C 0.25138(14) 0.5774(2) 0.59341(12) 0.0193(3) Uani 1 1 d . .
H4 H 0.211012 0.570542 0.515784 0.023 Uiso 1 1 calc R U
C5 C 0.33892(14) 0.7111(2) 0.63239(12) 0.0187(3) Uani 1 1 d . .
C6 C 0.33180(15) 0.8563(2) 0.56320(13) 0.0189(3) Uani 1 1 d . .
C7 C 0.22975(15) 0.8827(2) 0.47148(13) 0.0212(3) Uani 1 1 d . .
H7 H 0.167121 0.801521 0.452977 0.025 Uiso 1 1 calc R U
C8 C 0.21973(15) 1.0237(2) 0.40880(13) 0.0233(3) Uani 1 1 d . .
H8 H 0.150489 1.038933 0.347638 0.028 Uiso 1 1 calc R U
C9 C 0.31059(15) 1.1446(2) 0.43442(13) 0.0229(3) Uani 1 1 d . .
H9 H 0.302913 1.242398 0.391424 0.027 Uiso 1 1 calc R U
C10 C 0.41152(15) 1.1213(2) 0.52239(13) 0.0219(3) Uani 1 1 d . .
H10 H 0.473809 1.203232 0.538814 0.026 Uiso 1 1 calc R U
C11 C 0.42427(15) 0.9782(2) 0.58856(13) 0.0194(3) Uani 1 1 d . .
C12 C 0.53060(14) 0.9488(2) 0.68071(13) 0.0197(3) Uani 1 1 d . .
C13 C 0.63643(14) 1.0514(2) 0.69638(13) 0.0227(3) Uani 1 1 d . .
H13 H 0.634501 1.145056 0.649774 0.027 Uiso 1 1 calc R U
C14 C 0.74171(14) 1.0192(2) 0.77707(14) 0.0248(4) Uani 1 1 d . .
H14 H 0.811963 1.089171 0.785603 0.030 Uiso 1 1 calc R U
C15 C 0.74474(16) 0.8827(2) 0.84651(14) 0.0246(4) Uani 1 1 d . .
H15 H 0.817401 0.859294 0.902446 0.030 Uiso 1 1 calc R U
C16 C 0.64282(15) 0.7820(2) 0.83412(13) 0.0221(3) Uani 1 1 d . .
H16 H 0.646636 0.690161 0.882622 0.027 Uiso 1 1 calc R U
C17 C 0.53188(15) 0.8101(2) 0.75154(12) 0.0193(3) Uani 1 1 d . .
C18 C 0.42854(14) 0.6953(2) 0.73152(12) 0.0186(3) Uani 1 1 d . .
C19 C 0.42472(14) 0.5464(2) 0.81003(12) 0.0201(3) Uani 1 1 d . .
C20 C 0.28928(14) 0.48158(19) 0.78960(12) 0.0194(3) Uani 1 1 d . .
H20 H 0.239527 0.561990 0.823864 0.023 Uiso 1 1 calc R U
C21 C 0.26733(14) 0.3121(2) 0.83753(12) 0.0208(3) Uani 1 1 d . .
H21A H 0.335575 0.236317 0.830865 0.025 Uiso 1 1 calc R U
H21B H 0.262141 0.320095 0.918268 0.025 Uiso 1 1 calc R U
C22 C 0.13207(15) 0.0688(2) 0.76522(13) 0.0222(3) Uani 1 1 d . .
H22A H 0.204688 0.019130 0.741495 0.027 Uiso 1 1 calc R U
H22B H 0.130468 0.029952 0.842572 0.027 Uiso 1 1 calc R U
C23 C 0.00470(17) -0.1473(2) 0.68167(15) 0.0292(4) Uani 1 1 d . .
H23A H -0.069914 -0.173340 0.624081 0.044 Uiso 1 1 calc R U
H23B H -0.004634 -0.190000 0.755264 0.044 Uiso 1 1 calc R U
H23C H 0.077750 -0.197043 0.660622 0.044 Uiso 1 1 calc R U
C24 C 0.03183(15) 0.3314(2) 0.80232(13) 0.0216(3) Uani 1 1 d . .
H24A H 0.040902 0.451417 0.803193 0.026 Uiso 1 1 calc R U
H24B H -0.046062 0.303094 0.747931 0.026 Uiso 1 1 calc R U
C25 C -0.07123(18) 0.3560(3) 0.95300(16) 0.0367(5) Uani 1 1 d . .
H25A H -0.079905 0.306660 1.024892 0.055 Uiso 1 1 calc R U
H25B H -0.149858 0.345154 0.897355 0.055 Uiso 1 1 calc R U
H25C H -0.050397 0.471678 0.964922 0.055 Uiso 1 1 calc R U
C26 C 0.45729(16) 0.5902(2) 0.93802(12) 0.0261(4) Uani 1 1 d . .
H26A H 0.415775 0.513556 0.980218 0.039 Uiso 1 1 calc R U
H26B H 0.429003 0.701253 0.948723 0.039 Uiso 1 1 calc R U
H26C H 0.547640 0.583460 0.965918 0.039 Uiso 1 1 calc R U
C27 C 0.51300(15) 0.4151(2) 0.78063(14) 0.0245(4) Uani 1 1 d . .
H27A H 0.522992 0.327925 0.837319 0.037 Uiso 1 1 calc R U
H27B H 0.594353 0.463988 0.780302 0.037 Uiso 1 1 calc R U
H27C H 0.477856 0.369889 0.705549 0.037 Uiso 1 1 calc R U

loop_
_atom_site_aniso_label
_atom_site_aniso_U_11
_atom_site_aniso_U_22
_atom_site_aniso_U_33
_atom_site_aniso_U_23
_atom_site_aniso_U_13
_atom_site_aniso_U_12
O1 0.0259(6) 0.0210(6) 0.0295(6) -0.0028(5) 0.0033(5) -0.0053(5)
O2 0.0289(6) 0.0375(7) 0.0182(5) -0.0015(5) 0.0089(4) 0.0021(5)
C1 0.0224(7) 0.0208(8) 0.0157(7) 0.0010(6) 0.0035(6) -0.0015(6)
C2 0.0263(8) 0.0238(8) 0.0150(7) 0.0001(6) 0.0036(6) -0.0056(6)
C3 0.0199(7) 0.0205(8) 0.0157(7) -0.0010(6) 0.0026(5) 0.0000(6)
C4 0.0221(7) 0.0207(8) 0.0141(6) -0.0010(6) 0.0016(5) -0.0010(6)
C5 0.0206(7) 0.0208(8) 0.0156(7) -0.0014(6) 0.0058(6) -0.0003(6)
C6 0.0220(7) 0.0201(8) 0.0157(7) -0.0019(6) 0.0063(6) 0.0003(6)
C7 0.0230(8) 0.0223(9) 0.0177(7) -0.0010(6) 0.0033(6) -0.0018(6)
C8 0.0260(8) 0.0246(9) 0.0186(7) 0.0013(6) 0.0029(6) 0.0025(7)
C9 0.0292(8) 0.0217(9) 0.0191(7) 0.0029(6) 0.0084(6) 0.0019(6)
C10 0.0246(8) 0.0208(8) 0.0218(7) -0.0014(6) 0.0086(6) -0.0018(6)
C11 0.0231(7) 0.0199(8) 0.0171(7) -0.0028(6) 0.0084(6) 0.0001(6)
C12 0.0217(7) 0.0206(8) 0.0179(7) -0.0040(6) 0.0067(6) -0.0001(6)
C13 0.0247(8) 0.0211(9) 0.0235(7) -0.0026(6) 0.0078(6) -0.0012(7)
C14 0.0226(8) 0.0265(9) 0.0262(8) -0.0063(7) 0.0072(6) -0.0058(7)
C15 0.0224(8) 0.0323(9) 0.0183(7) -0.0037(7) 0.0024(6) -0.0032(7)
C16 0.0235(7) 0.0274(9) 0.0152(7) -0.0011(6) 0.0035(6) -0.0017(6)
C17 0.0210(7) 0.0230(8) 0.0142(7) -0.0033(6) 0.0049(6) -0.0013(6)
C18 0.0213(7) 0.0211(8) 0.0142(7) -0.0013(6) 0.0054(5) 0.0002(6)
C19 0.0218(7) 0.0224(8) 0.0154(7) 0.0002(6) 0.0021(5) -0.0033(6)
C20 0.0212(7) 0.0219(9) 0.0147(7) 0.0003(6) 0.0027(6) -0.0003(6)
C21 0.0230(7) 0.0232(8) 0.0155(7) 0.0023(6) 0.0026(6) -0.0024(6)
C22 0.0247(7) 0.0227(9) 0.0194(7) 0.0007(6) 0.0047(6) -0.0018(6)
C23 0.0367(9) 0.0222(9) 0.0301(9) -0.0044(7) 0.0103(7) -0.0060(7)
C24 0.0241(8) 0.0216(8) 0.0187(7) 0.0003(6) 0.0037(6) -0.0028(6)
C25 0.0344(9) 0.0479(13) 0.0310(9) -0.0132(8) 0.0141(7) 0.0002(9)
C26 0.0307(8) 0.0312(9) 0.0152(7) -0.0001(6) 0.0023(6) -0.0096(7)
C27 0.0223(8) 0.0255(9) 0.0251(8) 0.0025(6) 0.0036(6) 0.0004(6)

loop_
_atom_type_symbol
_atom_type_description
_atom_type_scat_dispersion_real
_atom_type_scat_dispersion_imag
_atom_type_scat_source
C C 0.0181 0.0091 'International Tables Vol C Tables 4.2.6.8 and 6.1.1.4'
H H 0.0000 0.0000 'International Tables Vol C Tables 4.2.6.8 and 6.1.1.4'
O O 0.0492 0.0322 'International Tables Vol C Tables 4.2.6.8 and 6.1.1.4'

loop_
_geom_angle_atom_site_label_1
_geom_angle_atom_site_label_2
_geom_angle_atom_site_label_3
_geom_angle
C23 O1 C22 112.27(13)
C25 O2 C24 111.37(14)
C22 C1 C24 110.50(13)
C22 C1 C21 111.56(13)
C24 C1 C21 111.52(13)
C22 C1 C2 111.18(13)
C24 C1 C2 108.78(13)
C21 C1 C2 103.05(12)
C3 C2 C1 104.74(12)
C3 C2 H2A 110.8
C1 C2 H2A 110.8
C3 C2 H2AB 110.8
C1 C2 H2AB 110.8
H2A C2 H2AB 108.9
C4 C3 C2 129.48(14)
C4 C3 C20 119.55(14)
C2 C3 C20 110.98(13)
C3 C4 C5 120.25(13)
C3 C4 H4 119.9
C5 C4 H4 119.9
C18 C5 C6 121.14(14)
C18 C5 C4 120.29(14)
C6 C5 C4 118.54(13)
C11 C6 C7 118.40(15)
C11 C6 C5 120.59(14)
C7 C6 C5 120.96(14)
C8 C7 C6 121.18(15)
C8 C7 H7 119.4
C6 C7 H7 119.4
C7 C8 C9 120.40(14)
C7 C8 H8 119.8
C9 C8 H8 119.8
C10 C9 C8 119.63(15)
C10 C9 H9 120.2
C8 C9 H9 120.2
C9 C10 C11 121.33(15)
C9 C10 H10 119.3
C11 C10 H10 119.3
C10 C11 C6 119.06(14)
C10 C11 C12 122.67(14)
C6 C11 C12 118.26(14)
C13 C12 C17 119.47(14)
C13 C12 C11 120.56(15)
C17 C12 C11 119.86(14)
C14 C13 C12 121.74(16)
C14 C13 H13 119.1
C12 C13 H13 119.1
C13 C14 C15 119.43(15)
C13 C14 H14 120.3
C15 C14 H14 120.3
C16 C15 C14 120.09(15)
C16 C15 H15 120.0
C14 C15 H15 120.0
C15 C16 C17 122.52(15)
C15 C16 H16 118.7
C17 C16 H16 118.7
C16 C17 C12 116.74(14)
C16 C17 C18 122.34(15)
C12 C17 C18 120.64(13)
C5 C18 C17 118.03(14)
C5 C18 C19 119.67(14)
C17 C18 C19 121.91(13)
C27 C19 C20 110.67(13)
C27 C19 C18 108.11(13)
C20 C19 C18 108.75(12)
C27 C19 C26 111.52(13)
C20 C19 C26 104.49(12)
C18 C19 C26 113.25(13)
C3 C20 C21 103.02(12)
C3 C20 C19 113.35(12)
C21 C20 C19 118.01(13)
C3 C20 H20 107.3
C21 C20 H20 107.3
C19 C20 H20 107.3
C1 C21 C20 104.90(12)
C1 C21 H21A 110.8
C20 C21 H21A 110.8
C1 C21 H21B 110.8
C20 C21 H21B 110.8
H21A C21 H21B 108.8
O1 C22 C1 108.36(13)
O1 C22 H22A 110.0
C1 C22 H22A 110.0
O1 C22 H22B 110.0
C1 C22 H22B 110.0
H22A C22 H22B 108.4
O1 C23 H23A 109.5
O1 C23 H23B 109.5
H23A C23 H23B 109.5
O1 C23 H23C 109.5
H23A C23 H23C 109.5
H23B C23 H23C 109.5
O2 C24 C1 110.27(13)
O2 C24 H24A 109.6
C1 C24 H24A 109.6
O2 C24 H24B 109.6
C1 C24 H24B 109.6
H24A C24 H24B 108.1
O2 C25 H25A 109.5
O2 C25 H25B 109.5
H25A C25 H25B 109.5
O2 C25 H25C 109.5
H25A C25 H25C 109.5
H25B C25 H25C 109.5
C19 C26 H26A 109.5
C19 C26 H26B 109.5
H26A C26 H26B 109.5
C19 C26 H26C 109.5
H26A C26 H26C 109.5
H26B C26 H26C 109.5
C19 C27 H27A 109.5
C19 C27 H27B 109.5
H27A C27 H27B 109.5
C19 C27 H27C 109.5
H27A C27 H27C 109.5
H27B C27 H27C 109.5

loop_
_geom_bond_atom_site_label_1
_geom_bond_atom_site_label_2
_geom_bond_distance
O1 C23 1.411(2)
O1 C22 1.4201(19)
O2 C25 1.418(2)
O2 C24 1.4199(19)
C1 C22 1.520(2)
C1 C24 1.526(2)
C1 C21 1.542(2)
C1 C2 1.547(2)
C2 C3 1.503(2)
C2 H2A 0.9900
C2 H2AB 0.9900
C3 C4 1.324(2)
C3 C20 1.505(2)
C4 C5 1.469(2)
C4 H4 0.9500
C5 C18 1.386(2)
C5 C6 1.448(2)
C6 C11 1.412(2)
C6 C7 1.416(2)
C7 C8 1.374(2)
C7 H7 0.9500
C8 C9 1.395(2)
C8 H8 0.9500
C9 C10 1.377(2)
C9 H9 0.9500
C10 C11 1.410(2)
C10 H10 0.9500
C11 C12 1.453(2)
C12 C13 1.415(2)
C12 C17 1.422(2)
C13 C14 1.372(2)
C13 H13 0.9500
C14 C15 1.395(3)
C14 H14 0.9500
C15 C16 1.374(2)
C15 H15 0.9500
C16 C17 1.421(2)
C16 H16 0.9500
C17 C18 1.455(2)
C18 C19 1.552(2)
C19 C27 1.540(2)
C19 C20 1.550(2)
C19 C26 1.553(2)
C20 C21 1.545(2)
C20 H20 1.0000
C21 H21A 0.9900
C21 H21B 0.9900
C22 H22A 0.9900
C22 H22B 0.9900
C23 H23A 0.9800
C23 H23B 0.9800
C23 H23C 0.9800
C24 H24A 0.9900
C24 H24B 0.9900
C25 H25A 0.9800
C25 H25B 0.9800
C25 H25C 0.9800
C26 H26A 0.9800
C26 H26B 0.9800
C26 H26C 0.9800
C27 H27A 0.9800
C27 H27B 0.9800
C27 H27C 0.9800

loop_
_geom_torsion_atom_site_label_1
_geom_torsion_atom_site_label_2
_geom_torsion_atom_site_label_3
_geom_torsion_atom_site_label_4
_geom_torsion
C22 C1 C2 C3 -147.57(13)
C24 C1 C2 C3 90.52(14)
C21 C1 C2 C3 -27.94(16)
C1 C2 C3 C4 -171.34(16)
C1 C2 C3 C20 8.93(17)
C2 C3 C4 C5 -177.49(15)
C20 C3 C4 C5 2.2(2)
C3 C4 C5 C18 22.1(2)
C3 C4 C5 C6 -159.87(14)
C18 C5 C6 C11 6.8(2)
C4 C5 C6 C11 -171.17(14)
C18 C5 C6 C7 -170.64(15)
C4 C5 C6 C7 11.4(2)
C11 C6 C7 C8 -0.5(2)
C5 C6 C7 C8 177.01(14)
C6 C7 C8 C9 0.0(2)
C7 C8 C9 C10 0.7(2)
C8 C9 C10 C11 -0.9(2)
C9 C10 C11 C6 0.4(2)
C9 C10 C11 C12 178.96(14)
C7 C6 C11 C10 0.3(2)
C5 C6 C11 C10 -177.26(14)
C7 C6 C11 C12 -178.32(14)
C5 C6 C11 C12 4.2(2)
C10 C11 C12 C13 -10.3(2)
C6 C11 C12 C13 168.18(14)
C10 C11 C12 C17 173.59(14)
C6 C11 C12 C17 -7.9(2)
C17 C12 C13 C14 1.2(2)
C11 C12 C13 C14 -174.89(14)
C12 C13 C14 C15 -0.6(2)
C13 C14 C15 C16 -0.2(2)
C14 C15 C16 C17 0.4(2)
C15 C16 C17 C12 0.2(2)
C15 C16 C17 C18 174.14(15)
C13 C12 C17 C16 -0.9(2)
C11 C12 C17 C16 175.18(13)
C13 C12 C17 C18 -175.01(13)
C11 C12 C17 C18 1.1(2)
C6 C5 C18 C17 -13.5(2)
C4 C5 C18 C17 164.42(14)
C6 C5 C18 C19 173.53(13)
C4 C5 C18 C19 -8.5(2)
C16 C17 C18 C5 -164.12(14)
C12 C17 C18 C5 9.6(2)
C16 C17 C18 C19 8.7(2)
C12 C17 C18 C19 -177.60(14)
C5 C18 C19 C27 95.55(16)
C17 C18 C19 C27 -77.11(17)
C5 C18 C19 C20 -24.66(19)
C17 C18 C19 C20 162.68(13)
C5 C18 C19 C26 -140.35(15)
C17 C18 C19 C26 46.99(19)
C4 C3 C20 C21 -165.98(14)
C2 C3 C20 C21 13.77(16)
C4 C3 C20 C19 -37.3(2)
C2 C3 C20 C19 142.44(14)
C27 C19 C20 C3 -72.62(16)
C18 C19 C20 C3 46.00(17)
C26 C19 C20 C3 167.22(14)
C27 C19 C20 C21 47.88(17)
C18 C19 C20 C21 166.50(13)
C26 C19 C20 C21 -72.28(17)
C22 C1 C21 C20 156.34(13)
C24 C1 C21 C20 -79.56(15)
C2 C1 C21 C20 36.97(15)
C3 C20 C21 C1 -31.26(15)
C19 C20 C21 C1 -156.97(13)
C23 O1 C22 C1 178.33(14)
C24 C1 C22 O1 60.33(16)
C21 C1 C22 O1 -175.00(12)
C2 C1 C22 O1 -60.58(16)
C25 O2 C24 C1 175.37(14)
C22 C1 C24 O2 57.95(16)
C21 C1 C24 O2 -66.74(17)
C2 C1 C24 O2 -179.73(12)
